data_4038287
loop_
_publ_author_name
'Potopnyk, Mykhaylo A.'
'Volyniuk, Dmytro'
'Luboradzki, Roman'
'Ceborska, Magdalena'
'Hladka, Iryna'
'Danyliv, Yan'
'Grazulevicius, Juozas V.'

_publ_section_title
;
 Organolithium-Mediated Postfunctionalization of
 Thiazolo[3,2-<i>c</i>][1,3,5,2]oxadiazaborinine Fluorescent Dyes.
;
_journal_issue 9
_journal_name_full 'The Journal of organic chemistry'
_journal_page_first 6060
_journal_page_last 6072
_journal_paper_doi 10.1021/acs.joc.0c00552
_journal_volume 85
_journal_year 2020
_chemical_formula_sum 'C18 H16 B F2 N3 O3 S2'
_chemical_formula_weight 435.27
_space_group_IT_number 15
_space_group_name_Hall '-C 2yc'
_space_group_name_H-M_alt 'C 1 2/c 1'
_symmetry_cell_setting monoclinic
_symmetry_space_group_name_H-M 'C 1 2/c 1'
_atom_sites_solution_hydrogens geom
_atom_sites_solution_primary direct
_atom_sites_solution_secondary difmap
_audit_creation_method SHELXL-97
_cell_angle_alpha 90.00
_cell_angle_beta 110.0670(10)
_cell_angle_gamma 90.00
_cell_formula_units_Z 8
_cell_length_a 18.87160(10)
_cell_length_b 12.50580(10)
_cell_length_c 17.17690(10)
_cell_measurement_reflns_used 21053
_cell_measurement_temperature 100.01(10)
_cell_measurement_theta_max 70.0120
_cell_measurement_theta_min 4.3100
_cell_volume 3807.73(5)
_computing_structure_refinement 'SHELXL-97 (Sheldrick, 2008)'
_diffrn_ambient_temperature 100.01(10)
_diffrn_measured_fraction_theta_full 0.996
_diffrn_measured_fraction_theta_max 0.997
_diffrn_measurement_device_type 'SuperNova, Dual, Cu at home/near, Eos'
_diffrn_radiation_monochromator mirror
_diffrn_radiation_source 'micro-focus sealed X-ray tube'
_diffrn_radiation_type CuK\a
_diffrn_radiation_wavelength 1.54184
_diffrn_reflns_av_R_equivalents 0.0284
_diffrn_reflns_av_sigmaI/netI 0.0105
_diffrn_reflns_limit_h_max 22
_diffrn_reflns_limit_h_min -22
_diffrn_reflns_limit_k_max 15
_diffrn_reflns_limit_k_min -15
_diffrn_reflns_limit_l_max 20
_diffrn_reflns_limit_l_min -17
_diffrn_reflns_number 33583
_diffrn_reflns_theta_full 70.06
_diffrn_reflns_theta_max 70.06
_diffrn_reflns_theta_min 4.33
_exptl_absorpt_coefficient_mu 2.949
_exptl_absorpt_correction_T_max 1.00000
_exptl_absorpt_correction_T_min 0.66845
_exptl_absorpt_correction_type multi-scan
_exptl_absorpt_process_details
;
CrysAlisPro 1.171.40.45a (Rigaku Oxford Diffraction, 2019)
Empirical absorption correction using spherical harmonics,
 implemented in SCALE3 ABSPACK scaling algorithm.
;
_exptl_crystal_colour yellow
_exptl_crystal_density_diffrn 1.519
_exptl_crystal_density_method 'not measured'
_exptl_crystal_description block
_exptl_crystal_F_000 1792
_exptl_crystal_size_max 0.4
_exptl_crystal_size_mid 0.2
_exptl_crystal_size_min 0.2
_refine_diff_density_max 0.470
_refine_diff_density_min -0.462
_refine_diff_density_rms 0.057
_refine_ls_extinction_method none
_refine_ls_goodness_of_fit_ref 1.060
_refine_ls_hydrogen_treatment mixed
_refine_ls_matrix_type full
_refine_ls_number_parameters 264
_refine_ls_number_reflns 3607
_refine_ls_number_restraints 0
_refine_ls_restrained_S_all 1.060
_refine_ls_R_factor_all 0.0314
_refine_ls_R_factor_gt 0.0309
_refine_ls_shift/su_max 0.001
_refine_ls_shift/su_mean 0.000
_refine_ls_structure_factor_coef Fsqd
_refine_ls_weighting_details 'calc w=1/[\s^2^(Fo^2^)+(0.0408P)^2^+4.4338P] where P=(Fo^2^+2Fc^2^)/3'
_refine_ls_weighting_scheme calc
_refine_ls_wR_factor_gt 0.0805
_refine_ls_wR_factor_ref 0.0810
_reflns_number_gt 3511
_reflns_number_total 3607
_reflns_threshold_expression >2\s(I)
_cod_data_source_file jo0c00552_si_002.cif
_cod_data_source_block 2j
_cod_depositor_comments 'Adding full bibliography for 4038285--4038289.cif.'
_cod_original_cell_volume 3807.72(4)
_cod_original_sg_symbol_H-M C2/c
_cod_database_code 4038287

loop_
_symmetry_equiv_pos_as_xyz
'x, y, z'
'-x, y, -z+1/2'
'x+1/2, y+1/2, z'
'-x+1/2, y+1/2, -z+1/2'
'-x, -y, -z'
'x, -y, z-1/2'
'-x+1/2, -y+1/2, -z'
'x+1/2, -y+1/2, z-1/2'

loop_
_atom_site_label
_atom_site_type_symbol
_atom_site_fract_x
_atom_site_fract_y
_atom_site_fract_z
_atom_site_U_iso_or_equiv
_atom_site_adp_type
_atom_site_occupancy
_atom_site_symmetry_multiplicity
_atom_site_calc_flag
_atom_site_refinement_flags
_atom_site_disorder_assembly
_atom_site_disorder_group
C1 C -0.26965(9) 0.63585(13) -0.39822(10) 0.0288(3) Uani 1 1 d . . .
H1A H -0.3154 0.6347 -0.4475 0.043 Uiso 1 1 calc R . .
H1B H -0.2315 0.6811 -0.4088 0.043 Uiso 1 1 calc R . .
H1C H -0.2817 0.6646 -0.3512 0.043 Uiso 1 1 calc R . .
C2 C -0.28722(8) 0.43992(13) -0.42471(9) 0.0264(3) Uani 1 1 d . . .
H2A H -0.2563 0.3906 -0.4439 0.040 Uiso 1 1 calc R . .
H2B H -0.3280 0.4683 -0.4726 0.040 Uiso 1 1 calc R . .
H2C H -0.3088 0.4017 -0.3883 0.040 Uiso 1 1 calc R . .
C3 C -0.17825(7) 0.50850(12) -0.31156(9) 0.0207(3) Uani 1 1 d . . .
C4 C -0.15161(8) 0.40287(11) -0.28949(9) 0.0218(3) Uani 1 1 d . . .
H4 H -0.1786 0.3444 -0.3214 0.026 Uiso 1 1 calc R . .
C5 C -0.08757(8) 0.38382(11) -0.22281(9) 0.0213(3) Uani 1 1 d . . .
H5 H -0.0708 0.3123 -0.2095 0.026 Uiso 1 1 calc R . .
C6 C -0.04614(8) 0.46821(11) -0.17366(8) 0.0192(3) Uani 1 1 d . . .
C7 C -0.07327(8) 0.57277(11) -0.19442(9) 0.0216(3) Uani 1 1 d . . .
H7 H -0.0465 0.6309 -0.1618 0.026 Uiso 1 1 calc R . .
C8 C -0.13742(8) 0.59292(11) -0.26067(9) 0.0228(3) Uani 1 1 d . . .
H8 H -0.1548 0.6644 -0.2727 0.027 Uiso 1 1 calc R . .
C9 C 0.02152(8) 0.44779(11) -0.10436(9) 0.0195(3) Uani 1 1 d . . .
C10 C 0.12314(8) 0.50463(12) 0.00215(8) 0.0205(3) Uani 1 1 d . . .
C11 C 0.21458(8) 0.40540(13) 0.09493(9) 0.0256(3) Uani 1 1 d . . .
H11 H 0.2397 0.3417 0.1198 0.031 Uiso 1 1 calc R . .
C12 C 0.23934(8) 0.50393(13) 0.12280(9) 0.0243(3) Uani 1 1 d . . .
C13 C 0.39306(8) 0.54248(13) 0.16300(9) 0.0238(3) Uani 1 1 d . . .
C14 C 0.40981(9) 0.64233(13) 0.13828(10) 0.0282(3) Uani 1 1 d . . .
H14 H 0.3836 0.7043 0.1455 0.034 Uiso 1 1 calc R . .
C15 C 0.46559(9) 0.64969(13) 0.10285(10) 0.0296(3) Uani 1 1 d . . .
H15 H 0.4776 0.7171 0.0851 0.035 Uiso 1 1 calc R . .
C16 C 0.50373(8) 0.55853(13) 0.09343(9) 0.0273(3) Uani 1 1 d . . .
H16 H 0.5423 0.5641 0.0698 0.033 Uiso 1 1 calc R . .
C17 C 0.48615(9) 0.45927(13) 0.11813(9) 0.0273(3) Uani 1 1 d . . .
H17 H 0.5123 0.3973 0.1109 0.033 Uiso 1 1 calc R . .
C18 C 0.43035(8) 0.45068(13) 0.15326(9) 0.0265(3) Uani 1 1 d . . .
H18 H 0.4179 0.3831 0.1704 0.032 Uiso 1 1 calc R . .
B1 B 0.10629(9) 0.30632(13) -0.02113(10) 0.0222(3) Uani 1 1 d . . .
N1 N -0.24052(7) 0.52771(10) -0.37928(8) 0.0248(3) Uani 1 1 d . . .
N2 N 0.14940(7) 0.40586(10) 0.02689(7) 0.0212(3) Uani 1 1 d . . .
N3 N 0.06116(7) 0.52951(9) -0.06089(7) 0.0211(3) Uani 1 1 d . . .
O1 O 0.04023(6) 0.34676(8) -0.08825(6) 0.0240(2) Uani 1 1 d . . .
O2 O 0.31074(6) 0.63517(11) 0.23797(7) 0.0343(3) Uani 1 1 d . . .
O3 O 0.33596(6) 0.43914(11) 0.25862(7) 0.0369(3) Uani 1 1 d . . .
F1 F 0.08374(5) 0.24284(7) 0.03142(6) 0.0294(2) Uani 1 1 d . . .
F2 F 0.15285(5) 0.25022(7) -0.05347(5) 0.0261(2) Uani 1 1 d . . .
S1 S 0.180050(19) 0.60244(3) 0.06420(2) 0.02454(11) Uani 1 1 d . . .
S2 S 0.32148(2) 0.53209(3) 0.20690(2) 0.02703(11) Uani 1 1 d . . .

loop_
_atom_site_aniso_label
_atom_site_aniso_U_11
_atom_site_aniso_U_22
_atom_site_aniso_U_33
_atom_site_aniso_U_23
_atom_site_aniso_U_13
_atom_site_aniso_U_12
C1 0.0255(7) 0.0322(8) 0.0269(8) 0.0061(6) 0.0068(6) 0.0034(6)
C2 0.0217(7) 0.0361(8) 0.0200(7) -0.0051(6) 0.0053(6) -0.0025(6)
C3 0.0181(6) 0.0277(7) 0.0190(7) -0.0009(6) 0.0096(5) -0.0012(6)
C4 0.0200(7) 0.0243(7) 0.0217(7) -0.0063(6) 0.0080(6) -0.0033(5)
C5 0.0215(7) 0.0203(7) 0.0232(7) -0.0032(5) 0.0093(6) -0.0006(5)
C6 0.0183(6) 0.0228(7) 0.0189(7) -0.0027(5) 0.0093(5) -0.0032(5)
C7 0.0227(7) 0.0208(7) 0.0228(7) -0.0035(6) 0.0100(6) -0.0048(5)
C8 0.0238(7) 0.0207(7) 0.0255(7) 0.0001(6) 0.0107(6) -0.0009(5)
C9 0.0205(7) 0.0212(7) 0.0207(7) -0.0015(5) 0.0119(6) -0.0035(5)
C10 0.0202(6) 0.0254(7) 0.0189(7) -0.0034(6) 0.0106(5) -0.0064(5)
C11 0.0211(7) 0.0349(8) 0.0207(7) 0.0040(6) 0.0072(6) -0.0052(6)
C12 0.0191(7) 0.0374(8) 0.0173(7) -0.0010(6) 0.0074(5) -0.0075(6)
C13 0.0184(7) 0.0379(8) 0.0152(7) -0.0036(6) 0.0059(5) -0.0095(6)
C14 0.0274(8) 0.0317(8) 0.0286(8) -0.0080(6) 0.0138(6) -0.0078(6)
C15 0.0311(8) 0.0320(8) 0.0305(8) -0.0071(6) 0.0168(7) -0.0134(6)
C16 0.0223(7) 0.0405(9) 0.0217(7) -0.0081(6) 0.0110(6) -0.0106(6)
C17 0.0247(7) 0.0342(8) 0.0213(7) -0.0034(6) 0.0061(6) -0.0016(6)
C18 0.0250(7) 0.0330(8) 0.0186(7) 0.0019(6) 0.0039(6) -0.0072(6)
B1 0.0216(7) 0.0227(8) 0.0219(8) 0.0015(6) 0.0068(6) -0.0050(6)
N1 0.0210(6) 0.0287(7) 0.0227(6) 0.0002(5) 0.0050(5) -0.0001(5)
N2 0.0191(6) 0.0263(6) 0.0184(6) 0.0007(5) 0.0066(5) -0.0058(5)
N3 0.0204(6) 0.0219(6) 0.0211(6) -0.0035(5) 0.0072(5) -0.0046(5)
O1 0.0223(5) 0.0201(5) 0.0254(5) -0.0006(4) 0.0030(4) -0.0037(4)
O2 0.0259(5) 0.0551(7) 0.0253(6) -0.0147(5) 0.0130(5) -0.0122(5)
O3 0.0264(6) 0.0613(8) 0.0216(5) 0.0085(5) 0.0063(5) -0.0128(5)
F1 0.0288(5) 0.0306(5) 0.0300(5) 0.0070(4) 0.0116(4) -0.0089(4)
F2 0.0254(4) 0.0249(4) 0.0285(5) 0.0006(3) 0.0096(4) -0.0006(3)
S1 0.02214(19) 0.0286(2) 0.02255(19) -0.00699(13) 0.00724(14) -0.00841(13)
S2 0.01999(18) 0.0460(2) 0.01604(18) -0.00290(15) 0.00735(14) -0.01151(15)

loop_
_atom_type_symbol
_atom_type_description
_atom_type_scat_dispersion_real
_atom_type_scat_dispersion_imag
_atom_type_scat_source
C C 0.0181 0.0091 'International Tables Vol C Tables 4.2.6.8 and 6.1.1.4'
H H 0.0000 0.0000 'International Tables Vol C Tables 4.2.6.8 and 6.1.1.4'
B B 0.0090 0.0039 'International Tables Vol C Tables 4.2.6.8 and 6.1.1.4'
N N 0.0311 0.0180 'International Tables Vol C Tables 4.2.6.8 and 6.1.1.4'
O O 0.0492 0.0322 'International Tables Vol C Tables 4.2.6.8 and 6.1.1.4'
F F 0.0727 0.0534 'International Tables Vol C Tables 4.2.6.8 and 6.1.1.4'
S S 0.3331 0.5567 'International Tables Vol C Tables 4.2.6.8 and 6.1.1.4'

loop_
_geom_angle_atom_site_label_1
_geom_angle_atom_site_label_2
_geom_angle_atom_site_label_3
_geom_angle
_geom_angle_site_symmetry_1
_geom_angle_site_symmetry_3
_geom_angle_publ_flag
N1 C3 C8 121.50(13) . . ?
N1 C3 C4 121.04(13) . . ?
C8 C3 C4 117.46(13) . . ?
C5 C4 C3 121.02(13) . . ?
C4 C5 C6 121.29(13) . . ?
C7 C6 C5 117.78(13) . . ?
C7 C6 C9 121.19(12) . . ?
C5 C6 C9 121.03(13) . . ?
C8 C7 C6 121.52(13) . . ?
C7 C8 C3 120.89(13) . . ?
O1 C9 N3 124.04(13) . . ?
O1 C9 C6 116.27(12) . . ?
N3 C9 C6 119.70(13) . . ?
N3 C10 N2 126.74(13) . . ?
N3 C10 S1 121.49(11) . . ?
N2 C10 S1 111.77(10) . . ?
C12 C11 N2 113.48(14) . . ?
C11 C12 S1 111.56(11) . . ?
C11 C12 S2 125.27(13) . . ?
S1 C12 S2 123.16(9) . . ?
C18 C13 C14 121.94(14) . . ?
C18 C13 S2 119.05(11) . . ?
C14 C13 S2 119.00(12) . . ?
C15 C14 C13 118.67(15) . . ?
C16 C15 C14 119.91(15) . . ?
C15 C16 C17 120.74(14) . . ?
C18 C17 C16 119.96(15) . . ?
C17 C18 C13 118.77(14) . . ?
F1 B1 F2 110.71(13) . . ?
F1 B1 O1 110.13(12) . . ?
F2 B1 O1 110.20(12) . . ?
F1 B1 N2 109.67(12) . . ?
F2 B1 N2 109.25(12) . . ?
O1 B1 N2 106.80(12) . . ?
C3 N1 C1 120.30(13) . . ?
C3 N1 C2 120.74(13) . . ?
C1 N1 C2 117.94(12) . . ?
C10 N2 C11 113.42(12) . . ?
C10 N2 B1 119.83(12) . . ?
C11 N2 B1 126.75(12) . . ?
C10 N3 C9 116.38(12) . . ?
C9 O1 B1 126.21(11) . . ?
C10 S1 C12 89.76(7) . . ?
O3 S2 O2 121.31(7) . . ?
O3 S2 C12 105.95(7) . . ?
O2 S2 C12 106.79(7) . . ?
O3 S2 C13 108.31(7) . . ?
O2 S2 C13 108.62(7) . . ?
C12 S2 C13 104.64(7) . . ?

loop_
_geom_bond_atom_site_label_1
_geom_bond_atom_site_label_2
_geom_bond_distance
_geom_bond_site_symmetry_2
_geom_bond_publ_flag
C1 N1 1.454(2) . ?
C2 N1 1.4557(19) . ?
C3 N1 1.3615(19) . ?
C3 C8 1.418(2) . ?
C3 C4 1.418(2) . ?
C4 C5 1.371(2) . ?
C5 C6 1.4088(19) . ?
C6 C7 1.405(2) . ?
C6 C9 1.439(2) . ?
C7 C8 1.371(2) . ?
C9 O1 1.3155(18) . ?
C9 N3 1.3335(18) . ?
C10 N3 1.3299(19) . ?
C10 N2 1.3445(19) . ?
C10 S1 1.7320(14) . ?
C11 C12 1.346(2) . ?
C11 N2 1.3756(19) . ?
C12 S1 1.7350(16) . ?
C12 S2 1.7541(14) . ?
C13 C18 1.386(2) . ?
C13 C14 1.390(2) . ?
C13 S2 1.7634(14) . ?
C14 C15 1.388(2) . ?
C15 C16 1.387(2) . ?
C16 C17 1.388(2) . ?
C17 C18 1.386(2) . ?
B1 F1 1.3746(18) . ?
B1 F2 1.3812(19) . ?
B1 O1 1.4672(19) . ?
B1 N2 1.5593(19) . ?
O2 S2 1.4359(13) . ?
O3 S2 1.4312(13) . ?
